data_1558027
loop_
_publ_author_name
'Rath, Bibhuti Bhusan'
'Kole, Goutam Kumar'
'Morris, Samuel Alexander'
'Vittal, Jagadese J.'

_publ_section_title
;
 Rotation of a helical coordination polymer by mechanical grinding.
;
_journal_issue 46
_journal_name_full 'Chemical communications (Cambridge, England)'
_journal_page_first 6289
_journal_page_last 6292
_journal_paper_doi 10.1039/d0cc02158j
_journal_volume 56
_journal_year 2020
_chemical_formula_sum 'C24 H20 N4'
_chemical_formula_weight 364.44
_space_group_crystal_system monoclinic
_space_group_IT_number 14
_space_group_name_Hall '-P 2ybc'
_space_group_name_H-M_alt 'P 1 21/c 1'
_atom_sites_solution_hydrogens geom
_audit_creation_method SHELXL-2018/3
_audit_update_record
;
2020-03-13 deposited with the CCDC.	2020-04-30 downloaded from the CCDC.
;
_cell_angle_alpha 90
_cell_angle_beta 98.999(2)
_cell_angle_gamma 90
_cell_formula_units_Z 2
_cell_length_a 10.4634(5)
_cell_length_b 8.3919(4)
_cell_length_c 10.5935(6)
_cell_measurement_reflns_used 7662
_cell_measurement_temperature 100(2)
_cell_measurement_theta_max 29.60
_cell_measurement_theta_min 3.11
_cell_volume 918.74(8)
_computing_cell_refinement 'Bruker SAINT'
_computing_data_collection 'Bruker APEX2'
_computing_data_reduction 'Bruker SAINT'
_computing_molecular_graphics 'Bruker SHELXTL'
_computing_publication_material 'Bruker SHELXTL'
_computing_structure_refinement 'SHELXL-2018/3 (Sheldrick, 2018)'
_computing_structure_solution 'SHELXS-97 (Sheldrick 2008)'
_diffrn_ambient_temperature 100(2)
_diffrn_measured_fraction_theta_full 0.993
_diffrn_measured_fraction_theta_max 0.993
_diffrn_measurement_device_type 'Bruker d8 Venture'
_diffrn_measurement_method '\f and \w scans'
_diffrn_radiation_type MoK\a
_diffrn_radiation_wavelength 0.71073
_diffrn_reflns_av_R_equivalents 0.0235
_diffrn_reflns_av_unetI/netI 0.0229
_diffrn_reflns_Laue_measured_fraction_full 0.993
_diffrn_reflns_Laue_measured_fraction_max 0.993
_diffrn_reflns_limit_h_max 14
_diffrn_reflns_limit_h_min -14
_diffrn_reflns_limit_k_max 11
_diffrn_reflns_limit_k_min -11
_diffrn_reflns_limit_l_max 14
_diffrn_reflns_limit_l_min -12
_diffrn_reflns_number 9410
_diffrn_reflns_point_group_measured_fraction_full 0.993
_diffrn_reflns_point_group_measured_fraction_max 0.993
_diffrn_reflns_theta_full 25.242
_diffrn_reflns_theta_max 29.558
_diffrn_reflns_theta_min 3.127
_exptl_absorpt_coefficient_mu 0.080
_exptl_absorpt_correction_T_max 0.7459
_exptl_absorpt_correction_T_min 0.6162
_exptl_absorpt_correction_type multi-scan
_exptl_absorpt_process_details 'SADABS (Sheldrick, 2018)'
_exptl_crystal_colour pale_yellow
_exptl_crystal_density_diffrn 1.317
_exptl_crystal_density_meas ?
_exptl_crystal_density_method 'Not Measured'
_exptl_crystal_description Block
_exptl_crystal_F_000 384
_exptl_crystal_size_max 0.433
_exptl_crystal_size_mid 0.315
_exptl_crystal_size_min 0.263
_refine_diff_density_max 0.523
_refine_diff_density_min -0.218
_refine_diff_density_rms 0.049
_refine_ls_extinction_method none
_refine_ls_goodness_of_fit_ref 1.051
_refine_ls_hydrogen_treatment constr
_refine_ls_matrix_type full
_refine_ls_number_parameters 127
_refine_ls_number_reflns 2562
_refine_ls_number_restraints 0
_refine_ls_restrained_S_all 1.051
_refine_ls_R_factor_all 0.0560
_refine_ls_R_factor_gt 0.0505
_refine_ls_shift/su_max 0.000
_refine_ls_shift/su_mean 0.000
_refine_ls_structure_factor_coef Fsqd
_refine_ls_weighting_details 'w=1/[\s^2^(Fo^2^)+(0.0674P)^2^+0.4837P] where P=(Fo^2^+2Fc^2^)/3'
_refine_ls_weighting_scheme calc
_refine_ls_wR_factor_gt 0.1336
_refine_ls_wR_factor_ref 0.1384
_reflns_Friedel_coverage 0.000
_reflns_number_gt 2267
_reflns_number_total 2562
_reflns_threshold_expression 'I > 2\s(I)'
_cod_data_source_file d0cc02158j2.cif
_cod_data_source_block i650
_cod_depositor_comments
;
The following automatic conversions were performed:

data item '_exptl_absorpt_correction_type' value 'Multi-scan' was
changed to 'multi-scan' in accordance with the
/home/data/users/saulius/crontab/automatic-downloads/rss-feeds/RSC/lib/dictionaries/cif_core.dic
dictionary named 'cif_core.dic' version 2.4.2 last updated on
2011-04-26.

data item '_exptl_crystal_density_meas' value 'Not Measured' was
changed to '?' -- the value is perceived as not measured.

Automatic conversion script
Id: cif_fix_values 7556 2019-12-06 15:28:31Z antanas 

 Adding full bibliography for 1558026--1558027.cif.
;
_cod_original_sg_symbol_H-M 'P 21/c'
_cod_database_code 1558027
_shelx_shelxl_version_number 2018/3
_shelx_space_group_comment
; 
The symmetry employed for this shelxl refinement is uniquely defined 
by the following loop, which should always be used as a source of 
symmetry information in preference to the above space-group names. 
They are only intended as comments. 
;

loop_
_space_group_symop_operation_xyz
'x, y, z'
'-x, y+1/2, -z+1/2'
'-x, -y, -z'
'x, -y-1/2, z-1/2'

loop_
_atom_site_label
_atom_site_type_symbol
_atom_site_fract_x
_atom_site_fract_y
_atom_site_fract_z
_atom_site_U_iso_or_equiv
_atom_site_adp_type
_atom_site_occupancy
_atom_site_site_symmetry_order
_atom_site_calc_flag
_atom_site_refinement_flags_posn
_atom_site_refinement_flags_adp
_atom_site_refinement_flags_occupancy
_atom_site_disorder_assembly
_atom_site_disorder_group
N1 N 0.21398(11) 0.57582(14) 0.46403(11) 0.0272(3) Uani 1 1 d . . . . .
N2 N 0.37734(12) 0.51281(14) 0.33830(11) 0.0279(3) Uani 1 1 d . . . . .
C1 C 0.26465(13) 0.48877(15) 0.37851(12) 0.0254(3) Uani 1 1 d . . . . .
H1 H 0.214962 0.400424 0.342646 0.031 Uiso 1 1 calc R U . . .
C2 C 0.28389(12) 0.70066(15) 0.51156(13) 0.0244(3) Uani 1 1 d . . . . .
H2 H 0.251273 0.765166 0.572988 0.029 Uiso 1 1 calc R U . . .
C3 C 0.40232(11) 0.74194(14) 0.47614(11) 0.0199(2) Uani 1 1 d . . . . .
C4 C 0.44535(13) 0.64004(16) 0.38868(12) 0.0248(3) Uani 1 1 d . . . . .
H4 H 0.526767 0.661022 0.363083 0.030 Uiso 1 1 calc R U . . .
C5 C 0.47694(11) 0.88236(14) 0.53615(11) 0.0187(2) Uani 1 1 d . . . . .
H5 H 0.510529 0.857184 0.627596 0.022 Uiso 1 1 calc R U . . .
C6 C 0.58972(11) 0.94855(14) 0.47154(11) 0.0190(2) Uani 1 1 d . . . . .
H6 H 0.584518 0.902837 0.383710 0.023 Uiso 1 1 calc R U . . .
C7 C 0.72392(11) 0.92500(14) 0.54446(12) 0.0203(2) Uani 1 1 d . . . . .
C8 C 0.75716(12) 0.96608(15) 0.67372(12) 0.0235(3) Uani 1 1 d . . . . .
H8 H 0.694544 1.015401 0.716812 0.028 Uiso 1 1 calc R U . . .
C9 C 0.88088(13) 0.93564(15) 0.74017(13) 0.0264(3) Uani 1 1 d . . . . .
H9 H 0.902506 0.964878 0.827537 0.032 Uiso 1 1 calc R U . . .
C10 C 0.97235(13) 0.86194(17) 0.67712(15) 0.0289(3) Uani 1 1 d . . . . .
H10 H 1.056338 0.839286 0.721832 0.035 Uiso 1 1 calc R U . . .
C11 C 0.94065(12) 0.82184(17) 0.54935(14) 0.0285(3) Uani 1 1 d . . . . .
H11 H 1.003097 0.771792 0.506469 0.034 Uiso 1 1 calc R U . . .
C12 C 0.81823(12) 0.85436(15) 0.48365(13) 0.0236(3) Uani 1 1 d . . . . .
H12 H 0.798304 0.827991 0.395553 0.028 Uiso 1 1 calc R U . . .

loop_
_atom_site_aniso_label
_atom_site_aniso_U_11
_atom_site_aniso_U_22
_atom_site_aniso_U_33
_atom_site_aniso_U_23
_atom_site_aniso_U_13
_atom_site_aniso_U_12
N1 0.0246(5) 0.0223(5) 0.0350(6) 0.0021(4) 0.0063(4) -0.0033(4)
N2 0.0345(6) 0.0259(6) 0.0234(5) -0.0047(4) 0.0051(4) -0.0035(5)
C1 0.0291(6) 0.0195(6) 0.0261(6) 0.0012(4) -0.0007(5) -0.0044(5)
C2 0.0240(6) 0.0209(6) 0.0293(6) -0.0014(5) 0.0069(5) 0.0002(5)
C3 0.0197(5) 0.0173(5) 0.0221(5) 0.0016(4) 0.0015(4) 0.0001(4)
C4 0.0253(6) 0.0249(6) 0.0253(6) -0.0009(5) 0.0070(5) -0.0025(5)
C5 0.0183(5) 0.0196(5) 0.0187(5) 0.0000(4) 0.0046(4) -0.0004(4)
C6 0.0192(5) 0.0197(5) 0.0187(5) -0.0010(4) 0.0046(4) -0.0001(4)
C7 0.0186(5) 0.0167(5) 0.0255(6) 0.0008(4) 0.0035(4) -0.0015(4)
C8 0.0245(6) 0.0191(5) 0.0271(6) -0.0010(4) 0.0049(5) -0.0007(4)
C9 0.0292(6) 0.0206(6) 0.0275(6) 0.0016(5) -0.0015(5) -0.0056(5)
C10 0.0185(6) 0.0254(6) 0.0406(7) 0.0019(5) -0.0029(5) -0.0028(5)
C11 0.0187(6) 0.0271(6) 0.0405(7) -0.0023(5) 0.0068(5) -0.0012(5)
C12 0.0210(6) 0.0218(6) 0.0282(6) -0.0012(4) 0.0048(5) -0.0020(4)

loop_
_atom_type_symbol
_atom_type_description
_atom_type_scat_dispersion_real
_atom_type_scat_dispersion_imag
_atom_type_scat_source
C C 0.0033 0.0016 'International Tables Vol C Tables 4.2.6.8 and 6.1.1.4'
H H 0.0000 0.0000 'International Tables Vol C Tables 4.2.6.8 and 6.1.1.4'
N N 0.0061 0.0033 'International Tables Vol C Tables 4.2.6.8 and 6.1.1.4'

loop_
_geom_angle_atom_site_label_1
_geom_angle_atom_site_label_2
_geom_angle_atom_site_label_3
_geom_angle
_geom_angle_site_symmetry_1
_geom_angle_site_symmetry_3
_geom_angle_publ_flag
C2 N1 C1 115.72(11) . . ?
C1 N2 C4 115.68(11) . . ?
N2 C1 N1 126.85(12) . . ?
N1 C2 C3 123.59(12) . . ?
C4 C3 C2 114.96(11) . . ?
C4 C3 C5 124.48(11) . . ?
C2 C3 C5 120.49(11) . . ?
N2 C4 C3 123.18(12) . . ?
C3 C5 C6 118.33(9) . . ?
C3 C5 C6 119.24(10) . 3_676 ?
C6 C5 C6 90.90(8) . 3_676 ?
C7 C6 C5 115.97(10) . . ?
C7 C6 C5 120.91(10) . 3_676 ?
C5 C6 C5 89.10(8) . 3_676 ?
C12 C7 C8 118.10(11) . . ?
C12 C7 C6 119.33(11) . . ?
C8 C7 C6 122.53(11) . . ?
C9 C8 C7 121.06(12) . . ?
C10 C9 C8 119.41(12) . . ?
C11 C10 C9 119.92(12) . . ?
C10 C11 C12 120.31(12) . . ?
C11 C12 C7 121.18(12) . . ?

loop_
_geom_bond_atom_site_label_1
_geom_bond_atom_site_label_2
_geom_bond_distance
_geom_bond_site_symmetry_2
_geom_bond_publ_flag
N1 C2 1.3308(17) . ?
N1 C1 1.3363(18) . ?
N2 C1 1.3303(17) . ?
N2 C4 1.3463(17) . ?
C2 C3 1.3934(17) . ?
C3 C4 1.3867(17) . ?
C3 C5 1.4990(16) . ?
C5 C6 1.5564(16) . ?
C5 C6 1.5777(16) 3_676 ?
C6 C7 1.5060(17) . ?
C7 C12 1.3926(17) . ?
C7 C8 1.4021(17) . ?
C8 C9 1.3969(18) . ?
C9 C10 1.395(2) . ?
C10 C11 1.384(2) . ?
C11 C12 1.3859(18) . ?
